data_7023450
loop_
_publ_author_name
'Misra, Rajneesh'
'Dhokale, Bhausaheb'
'Jadhav, Thaksen'
'Mobin, Shaikh M.'

_publ_section_title
;
 Donor-acceptor meso-alkynylated ferrocenyl BODIPYs: synthesis, structure,
 and properties.
;
_journal_issue 37
_journal_name_full 'Dalton transactions (Cambridge, England : 2003)'
_journal_page_first 13658
_journal_page_last 13666
_journal_paper_doi 10.1039/c3dt51374b
_journal_volume 42
_journal_year 2013
_chemical_formula_sum 'C11 H11 B F2 N2 O'
_chemical_formula_weight 236.03
_chemical_name_systematic
;
?
;
_space_group_IT_number 2
_symmetry_cell_setting triclinic
_symmetry_space_group_name_Hall '-P 1'
_symmetry_space_group_name_H-M 'P -1'
_atom_sites_solution_hydrogens geom
_atom_sites_solution_primary direct
_atom_sites_solution_secondary difmap
_audit_creation_method SHELXL-97
_cell_angle_alpha 89.693(4)
_cell_angle_beta 72.353(3)
_cell_angle_gamma 78.713(4)
_cell_formula_units_Z 4
_cell_length_a 7.7544(3)
_cell_length_b 11.5491(6)
_cell_length_c 12.7800(5)
_cell_measurement_reflns_used 6109
_cell_measurement_temperature 150(2)
_cell_measurement_theta_max 32.0060
_cell_measurement_theta_min 3.6840
_cell_volume 1067.79(8)
_computing_cell_refinement 'CrysAlis RED, Oxford Diffraction Ltd.,'
_computing_data_collection 'CrysAlis CCD, Oxford Diffraction Ltd.,'
_computing_data_reduction 'CrysAlis RED, Oxford Diffraction Ltd.,'
_computing_molecular_graphics Ortep3
_computing_publication_material Shelx97
_computing_structure_refinement 'SHELXL-97 (Sheldrick, 1997)'
_computing_structure_solution 'SHELXS-97 (Sheldrick, 1997)'
_diffrn_ambient_temperature 150(2)
_diffrn_detector_area_resol_mean 15.9948
_diffrn_measured_fraction_theta_full 0.998
_diffrn_measured_fraction_theta_max 0.998
_diffrn_measurement_device_type 'OXFORD DIFFRACTION SUPER NOVA'
_diffrn_measurement_method \w/q-scan
_diffrn_radiation_monochromator graphite
_diffrn_radiation_source 'Micro-Focus (Mo) X-ray Source'
_diffrn_radiation_type MoK\a
_diffrn_radiation_wavelength 0.71073
_diffrn_reflns_av_R_equivalents 0.0160
_diffrn_reflns_av_sigmaI/netI 0.0199
_diffrn_reflns_limit_h_max 9
_diffrn_reflns_limit_h_min -8
_diffrn_reflns_limit_k_max 13
_diffrn_reflns_limit_k_min -13
_diffrn_reflns_limit_l_max 15
_diffrn_reflns_limit_l_min -15
_diffrn_reflns_number 7798
_diffrn_reflns_theta_full 25.00
_diffrn_reflns_theta_max 25.00
_diffrn_reflns_theta_min 3.06
_exptl_absorpt_coefficient_mu 0.118
_exptl_absorpt_correction_T_max 0.9757
_exptl_absorpt_correction_T_min 0.9621
_exptl_absorpt_correction_type multi-scan
_exptl_absorpt_process_details
;
CrysAlis RED, Oxford Diffraction Ltd.,
Version 1.171.31.7 (release 18-10-2006 CrysAlis171 .NET)
(compiled Oct 18 2006,16:28:17)
Empirical absorption correction using spherical harmonics,
implemented in SCALE3 ABSPACK scaling algorithm.
;
_exptl_crystal_colour orange
_exptl_crystal_density_diffrn 1.468
_exptl_crystal_density_method 'not measured'
_exptl_crystal_description block
_exptl_crystal_F_000 488
_exptl_crystal_size_max 0.33
_exptl_crystal_size_mid 0.26
_exptl_crystal_size_min 0.21
_refine_diff_density_max 0.161
_refine_diff_density_min -0.233
_refine_diff_density_rms 0.040
_refine_ls_extinction_method none
_refine_ls_goodness_of_fit_ref 1.112
_refine_ls_hydrogen_treatment riding
_refine_ls_matrix_type full
_refine_ls_number_parameters 309
_refine_ls_number_reflns 3749
_refine_ls_number_restraints 0
_refine_ls_restrained_S_all 1.112
_refine_ls_R_factor_all 0.0373
_refine_ls_R_factor_gt 0.0339
_refine_ls_shift/su_max 0.000
_refine_ls_shift/su_mean 0.000
_refine_ls_structure_factor_coef Fsqd
_refine_ls_weighting_details 'calc w=1/[\s^2^(Fo^2^)+(0.0311P)^2^+0.5381P] where P=(Fo^2^+2Fc^2^)/3'
_refine_ls_weighting_scheme calc
_refine_ls_wR_factor_gt 0.0858
_refine_ls_wR_factor_ref 0.0882
_reflns_number_gt 3408
_reflns_number_total 3749
_reflns_threshold_expression >2sigma(I)
_cod_data_source_file c3dt51374b.txt
_cod_data_source_block rm065
_cod_depositor_comments
;
The following automatic conversions were performed:

'_symmetry_cell_setting' value 'Triclinic' changed to 'triclinic'
according to /home/saulius/struct/CIF-dictionaries/cif_core.dic
dictionary named 'cif_core.dic' version 2.4.2 from 2011-04-26.

Automatic conversion script
Id: cif_fix_values 1891 2012-01-12 08:04:46Z andrius 
;
_cod_database_code 7023450

loop_
_symmetry_equiv_pos_as_xyz
'x, y, z'
'-x, -y, -z'

loop_
_atom_site_label
_atom_site_type_symbol
_atom_site_fract_x
_atom_site_fract_y
_atom_site_fract_z
_atom_site_U_iso_or_equiv
_atom_site_adp_type
_atom_site_occupancy
_atom_site_symmetry_multiplicity
_atom_site_calc_flag
_atom_site_refinement_flags
B1 B 0.6299(3) 0.05700(17) 0.19017(15) 0.0262(4) Uani 1 1 d .
B2 B 0.6997(2) 0.44826(16) -0.34354(15) 0.0243(4) Uani 1 1 d .
F1 F 0.44376(13) 0.08986(9) 0.25102(8) 0.0339(2) Uani 1 1 d .
F2 F 0.73220(14) 0.03862(10) 0.26300(8) 0.0387(3) Uani 1 1 d .
F3 F 0.58483(13) 0.37403(9) -0.28807(8) 0.0349(2) Uani 1 1 d .
F4 F 0.59187(13) 0.55419(8) -0.35852(8) 0.0335(2) Uani 1 1 d .
N1 N 0.66539(18) -0.05444(12) 0.11527(10) 0.0252(3) Uani 1 1 d .
N2 N 0.68750(18) 0.15604(12) 0.11348(11) 0.0251(3) Uani 1 1 d .
N3 N 0.83130(17) 0.46825(11) -0.27952(10) 0.0226(3) Uani 1 1 d .
N4 N 0.82453(17) 0.38859(11) -0.45658(11) 0.0223(3) Uani 1 1 d .
O1 O 0.83983(16) 0.01698(10) -0.16401(9) 0.0285(3) Uani 1 1 d .
O2 O 1.27098(15) 0.28192(10) -0.41130(9) 0.0274(3) Uani 1 1 d .
C1 C 0.6302(2) -0.16203(15) 0.14532(14) 0.0315(4) Uani 1 1 d .
H1 H 0.5833 -0.1829 0.2191 0.038 Uiso 1 1 calc R
C2 C 0.6723(2) -0.23743(15) 0.05311(14) 0.0322(4) Uani 1 1 d .
H2 H 0.6596 -0.3176 0.0524 0.039 Uiso 1 1 calc R
C3 C 0.7364(2) -0.17379(14) -0.03781(13) 0.0278(4) Uani 1 1 d .
H3 H 0.7759 -0.2021 -0.1127 0.033 Uiso 1 1 calc R
C4 C 0.7319(2) -0.06022(14) 0.00140(12) 0.0230(3) Uani 1 1 d .
C5 C 0.7794(2) 0.03940(14) -0.05677(12) 0.0228(3) Uani 1 1 d .
C6 C 0.7596(2) 0.14882(14) -0.00087(13) 0.0239(3) Uani 1 1 d .
C7 C 0.7892(2) 0.26204(15) -0.03370(14) 0.0306(4) Uani 1 1 d .
H7 H 0.8382 0.2836 -0.1070 0.037 Uiso 1 1 calc R
C8 C 0.7337(2) 0.33569(16) 0.06044(15) 0.0339(4) Uani 1 1 d .
H8 H 0.7369 0.4174 0.0640 0.041 Uiso 1 1 calc R
C9 C 0.6724(2) 0.26802(15) 0.14875(14) 0.0310(4) Uani 1 1 d .
H9 H 0.6264 0.2967 0.2236 0.037 Uiso 1 1 calc R
C10 C 0.8820(2) 0.10691(14) -0.24214(13) 0.0270(4) Uani 1 1 d .
H10A H 0.9899 0.1372 -0.2362 0.032 Uiso 1 1 calc R
H10B H 0.7750 0.1739 -0.2287 0.032 Uiso 1 1 calc R
C11 C 0.9245(2) 0.04655(15) -0.35383(13) 0.0290(4) Uani 1 1 d .
H11A H 1.0317 -0.0187 -0.3661 0.043 Uiso 1 1 calc R
H11B H 0.9520 0.1036 -0.4105 0.043 Uiso 1 1 calc R
H11C H 0.8174 0.0155 -0.3575 0.043 Uiso 1 1 calc R
C12 C 0.7916(2) 0.53396(14) -0.18494(13) 0.0257(3) Uani 1 1 d .
H12 H 0.6747 0.5825 -0.1480 0.031 Uiso 1 1 calc R
C13 C 0.9465(2) 0.52020(14) -0.14970(13) 0.0270(4) Uani 1 1 d .
H13 H 0.9548 0.5575 -0.0858 0.032 Uiso 1 1 calc R
C14 C 1.0878(2) 0.44149(14) -0.22545(13) 0.0245(3) Uani 1 1 d .
H14 H 1.2103 0.4146 -0.2230 0.029 Uiso 1 1 calc R
C15 C 1.0142(2) 0.40977(13) -0.30576(12) 0.0214(3) Uani 1 1 d .
C16 C 1.1009(2) 0.33743(13) -0.40412(12) 0.0213(3) Uani 1 1 d .
C17 C 1.0097(2) 0.32972(13) -0.48297(12) 0.0211(3) Uani 1 1 d .
C18 C 1.0621(2) 0.27805(14) -0.59109(13) 0.0251(3) Uani 1 1 d .
H18 H 1.1801 0.2327 -0.6308 0.030 Uiso 1 1 calc R
C19 C 0.9104(2) 0.30570(15) -0.62795(13) 0.0277(4) Uani 1 1 d .
H19 H 0.9042 0.2828 -0.6978 0.033 Uiso 1 1 calc R
C20 C 0.7678(2) 0.37334(14) -0.54399(13) 0.0268(4) Uani 1 1 d .
H20 H 0.6472 0.4044 -0.5479 0.032 Uiso 1 1 calc R
C21 C 1.3847(2) 0.19819(14) -0.50209(13) 0.0244(3) Uani 1 1 d .
H21A H 1.4281 0.2401 -0.5698 0.029 Uiso 1 1 calc R
H21B H 1.3134 0.1410 -0.5164 0.029 Uiso 1 1 calc R
C22 C 1.5458(2) 0.13548(14) -0.46737(13) 0.0267(4) Uani 1 1 d .
H22A H 1.6033 0.1939 -0.4425 0.040 Uiso 1 1 calc R
H22B H 1.6367 0.0866 -0.5298 0.040 Uiso 1 1 calc R
H22C H 1.5025 0.0850 -0.4071 0.040 Uiso 1 1 calc R

loop_
_atom_site_aniso_label
_atom_site_aniso_U_11
_atom_site_aniso_U_22
_atom_site_aniso_U_33
_atom_site_aniso_U_23
_atom_site_aniso_U_13
_atom_site_aniso_U_12
B1 0.0255(9) 0.0312(10) 0.0193(9) -0.0013(7) -0.0055(7) -0.0019(8)
B2 0.0231(9) 0.0217(9) 0.0273(9) -0.0004(7) -0.0077(7) -0.0028(7)
F1 0.0272(5) 0.0370(6) 0.0288(5) -0.0062(4) 0.0029(4) -0.0041(4)
F2 0.0427(6) 0.0488(7) 0.0287(5) 0.0006(5) -0.0193(5) -0.0053(5)
F3 0.0298(5) 0.0406(6) 0.0344(5) 0.0013(4) -0.0052(4) -0.0151(4)
F4 0.0333(5) 0.0276(5) 0.0378(6) -0.0062(4) -0.0165(4) 0.0072(4)
N1 0.0264(7) 0.0258(7) 0.0194(7) 0.0019(5) -0.0039(5) -0.0012(6)
N2 0.0232(7) 0.0276(7) 0.0224(7) -0.0047(6) -0.0053(5) -0.0029(6)
N3 0.0228(7) 0.0198(7) 0.0231(7) -0.0013(5) -0.0053(5) -0.0020(5)
N4 0.0240(7) 0.0181(6) 0.0260(7) 0.0012(5) -0.0099(5) -0.0039(5)
O1 0.0387(7) 0.0250(6) 0.0180(6) 0.0013(5) -0.0027(5) -0.0076(5)
O2 0.0250(6) 0.0269(6) 0.0276(6) -0.0075(5) -0.0101(5) 0.0047(5)
C1 0.0369(10) 0.0293(9) 0.0236(8) 0.0071(7) -0.0042(7) -0.0036(7)
C2 0.0411(10) 0.0222(9) 0.0294(9) 0.0029(7) -0.0064(8) -0.0044(7)
C3 0.0334(9) 0.0241(8) 0.0229(8) -0.0007(7) -0.0067(7) -0.0019(7)
C4 0.0222(8) 0.0250(8) 0.0186(7) -0.0009(6) -0.0040(6) -0.0010(6)
C5 0.0191(7) 0.0273(8) 0.0195(8) -0.0003(6) -0.0044(6) -0.0016(6)
C6 0.0218(8) 0.0259(8) 0.0221(8) -0.0006(6) -0.0044(6) -0.0040(6)
C7 0.0319(9) 0.0283(9) 0.0294(9) -0.0003(7) -0.0044(7) -0.0093(7)
C8 0.0342(9) 0.0263(9) 0.0393(10) -0.0055(8) -0.0074(8) -0.0080(7)
C9 0.0291(9) 0.0319(9) 0.0296(9) -0.0101(7) -0.0072(7) -0.0034(7)
C10 0.0308(9) 0.0243(8) 0.0235(8) 0.0047(7) -0.0045(7) -0.0061(7)
C11 0.0330(9) 0.0316(9) 0.0217(8) 0.0050(7) -0.0066(7) -0.0081(7)
C12 0.0277(8) 0.0217(8) 0.0236(8) -0.0040(6) -0.0044(7) -0.0008(7)
C13 0.0336(9) 0.0258(8) 0.0219(8) -0.0020(6) -0.0096(7) -0.0052(7)
C14 0.0268(8) 0.0220(8) 0.0254(8) 0.0010(6) -0.0107(7) -0.0024(6)
C15 0.0223(8) 0.0174(7) 0.0240(8) 0.0014(6) -0.0077(6) -0.0022(6)
C16 0.0218(8) 0.0163(7) 0.0252(8) 0.0027(6) -0.0070(6) -0.0031(6)
C17 0.0225(8) 0.0165(7) 0.0234(8) 0.0021(6) -0.0061(6) -0.0034(6)
C18 0.0288(8) 0.0228(8) 0.0227(8) -0.0001(6) -0.0068(7) -0.0047(7)
C19 0.0359(9) 0.0274(9) 0.0230(8) 0.0001(7) -0.0125(7) -0.0083(7)
C20 0.0292(9) 0.0257(8) 0.0299(9) 0.0023(7) -0.0151(7) -0.0063(7)
C21 0.0264(8) 0.0212(8) 0.0214(8) -0.0027(6) -0.0042(6) -0.0003(6)
C22 0.0250(8) 0.0243(8) 0.0268(8) -0.0010(7) -0.0052(7) 0.0001(7)

loop_
_atom_type_symbol
_atom_type_description
_atom_type_scat_dispersion_real
_atom_type_scat_dispersion_imag
_atom_type_scat_source
C C 0.0033 0.0016 'International Tables Vol C Tables 4.2.6.8 and 6.1.1.4'
H H 0.0000 0.0000 'International Tables Vol C Tables 4.2.6.8 and 6.1.1.4'
N N 0.0061 0.0033 'International Tables Vol C Tables 4.2.6.8 and 6.1.1.4'
O O 0.0106 0.0060 'International Tables Vol C Tables 4.2.6.8 and 6.1.1.4'
F F 0.0171 0.0103 'International Tables Vol C Tables 4.2.6.8 and 6.1.1.4'
B B 0.0013 0.0007 'International Tables Vol C Tables 4.2.6.8 and 6.1.1.4'

loop_
_geom_angle_atom_site_label_1
_geom_angle_atom_site_label_2
_geom_angle_atom_site_label_3
_geom_angle
F2 B1 F1 108.17(13)
F2 B1 N1 111.14(14)
F1 B1 N1 111.08(14)
F2 B1 N2 110.32(14)
F1 B1 N2 109.70(14)
N1 B1 N2 106.43(12)
F4 B2 F3 109.18(14)
F4 B2 N3 111.51(13)
F3 B2 N3 110.29(13)
F4 B2 N4 109.85(13)
F3 B2 N4 109.92(13)
N3 B2 N4 106.05(12)
C1 N1 C4 107.02(13)
C1 N1 B1 127.75(13)
C4 N1 B1 125.15(13)
C9 N2 C6 107.74(14)
C9 N2 B1 124.08(14)
C6 N2 B1 128.17(13)
C12 N3 C15 107.34(13)
C12 N3 B2 128.39(13)
C15 N3 B2 123.99(13)
C20 N4 C17 107.41(13)
C20 N4 B2 125.41(13)
C17 N4 B2 126.84(13)
C5 O1 C10 123.25(13)
C16 O2 C21 122.83(12)
N1 C1 C2 110.26(14)
N1 C1 H1 124.9
C2 C1 H1 124.9
C1 C2 C3 107.02(15)
C1 C2 H2 126.5
C3 C2 H2 126.5
C2 C3 C4 107.07(14)
C2 C3 H3 126.5
C4 C3 H3 126.5
N1 C4 C3 108.64(14)
N1 C4 C5 121.30(14)
C3 C4 C5 130.05(14)
O1 C5 C6 126.25(14)
O1 C5 C4 112.55(14)
C6 C5 C4 121.20(14)
N2 C6 C7 107.42(14)
N2 C6 C5 117.70(14)
C7 C6 C5 134.82(15)
C8 C7 C6 107.35(15)
C8 C7 H7 126.3
C6 C7 H7 126.3
C7 C8 C9 107.12(16)
C7 C8 H8 126.4
C9 C8 H8 126.4
N2 C9 C8 110.36(15)
N2 C9 H9 124.8
C8 C9 H9 124.8
O1 C10 C11 105.55(13)
O1 C10 H10A 110.6
C11 C10 H10A 110.6
O1 C10 H10B 110.6
C11 C10 H10B 110.6
H10A C10 H10B 108.8
C10 C11 H11A 109.5
C10 C11 H11B 109.5
H11A C11 H11B 109.5
C10 C11 H11C 109.5
H11A C11 H11C 109.5
H11B C11 H11C 109.5
N3 C12 C13 110.00(14)
N3 C12 H12 125.0
C13 C12 H12 125.0
C12 C13 C14 107.22(14)
C12 C13 H13 126.4
C14 C13 H13 126.4
C13 C14 C15 106.67(14)
C13 C14 H14 126.7
C15 C14 H14 126.7
N3 C15 C14 108.76(13)
N3 C15 C16 121.14(13)
C14 C15 C16 129.99(14)
O2 C16 C17 126.04(14)
O2 C16 C15 112.58(13)
C17 C16 C15 121.38(14)
N4 C17 C16 117.42(13)
N4 C17 C18 107.50(13)
C16 C17 C18 135.02(14)
C19 C18 C17 107.29(14)
C19 C18 H18 126.4
C17 C18 H18 126.4
C18 C19 C20 107.34(14)
C18 C19 H19 126.3
C20 C19 H19 126.3
N4 C20 C19 110.46(14)
N4 C20 H20 124.8
C19 C20 H20 124.8
O2 C21 C22 106.11(12)
O2 C21 H21A 110.5
C22 C21 H21A 110.5
O2 C21 H21B 110.5
C22 C21 H21B 110.5
H21A C21 H21B 108.7
C21 C22 H22A 109.5
C21 C22 H22B 109.5
H22A C22 H22B 109.5
C21 C22 H22C 109.5
H22A C22 H22C 109.5
H22B C22 H22C 109.5

loop_
_geom_bond_atom_site_label_1
_geom_bond_atom_site_label_2
_geom_bond_distance
B1 F2 1.386(2)
B1 F1 1.393(2)
B1 N1 1.537(2)
B1 N2 1.546(2)
B2 F4 1.388(2)
B2 F3 1.393(2)
B2 N3 1.538(2)
B2 N4 1.549(2)
N1 C1 1.353(2)
N1 C4 1.3858(19)
N2 C9 1.343(2)
N2 C6 1.394(2)
N3 C12 1.351(2)
N3 C15 1.386(2)
N4 C20 1.343(2)
N4 C17 1.402(2)
O1 C5 1.3160(18)
O1 C10 1.4514(18)
O2 C16 1.3246(18)
O2 C21 1.4549(18)
C1 C2 1.386(2)
C1 H1 0.9500
C2 C3 1.386(2)
C2 H2 0.9500
C3 C4 1.397(2)
C3 H3 0.9500
C4 C5 1.415(2)
C5 C6 1.413(2)
C6 C7 1.411(2)
C7 C8 1.382(2)
C7 H7 0.9500
C8 C9 1.386(3)
C8 H8 0.9500
C9 H9 0.9500
C10 C11 1.506(2)
C10 H10A 0.9900
C10 H10B 0.9900
C11 H11A 0.9800
C11 H11B 0.9800
C11 H11C 0.9800
C12 C13 1.387(2)
C12 H12 0.9500
C13 C14 1.393(2)
C13 H13 0.9500
C14 C15 1.398(2)
C14 H14 0.9500
C15 C16 1.417(2)
C16 C17 1.408(2)
C17 C18 1.416(2)
C18 C19 1.377(2)
C18 H18 0.9500
C19 C20 1.391(2)
C19 H19 0.9500
C20 H20 0.9500
C21 C22 1.504(2)
C21 H21A 0.9900
C21 H21B 0.9900
C22 H22A 0.9800
C22 H22B 0.9800
C22 H22C 0.9800

loop_
_geom_torsion_atom_site_label_1
_geom_torsion_atom_site_label_2
_geom_torsion_atom_site_label_3
_geom_torsion_atom_site_label_4
_geom_torsion
F2 B1 N1 C1 62.2(2)
F1 B1 N1 C1 -58.3(2)
N2 B1 N1 C1 -177.70(15)
F2 B1 N1 C4 -121.59(16)
F1 B1 N1 C4 117.92(16)
N2 B1 N1 C4 -1.5(2)
F2 B1 N2 C9 -61.0(2)
F1 B1 N2 C9 58.1(2)
N1 B1 N2 C9 178.36(14)
F2 B1 N2 C6 120.06(16)
F1 B1 N2 C6 -120.87(16)
N1 B1 N2 C6 -0.6(2)
F4 B2 N3 C12 48.7(2)
F3 B2 N3 C12 -72.8(2)
N4 B2 N3 C12 168.26(14)
F4 B2 N3 C15 -138.01(15)
F3 B2 N3 C15 100.51(17)
N4 B2 N3 C15 -18.46(19)
F4 B2 N4 C20 -47.9(2)
F3 B2 N4 C20 72.26(19)
N3 B2 N4 C20 -168.52(14)
F4 B2 N4 C17 139.65(14)
F3 B2 N4 C17 -100.20(17)
N3 B2 N4 C17 19.0(2)
C4 N1 C1 C2 -0.10(19)
B1 N1 C1 C2 176.69(15)
N1 C1 C2 C3 0.1(2)
C1 C2 C3 C4 0.0(2)
C1 N1 C4 C3 0.11(18)
B1 N1 C4 C3 -176.78(14)
C1 N1 C4 C5 178.95(14)
B1 N1 C4 C5 2.0(2)
C2 C3 C4 N1 -0.08(18)
C2 C3 C4 C5 -178.78(16)
C10 O1 C5 C6 -5.1(2)
C10 O1 C5 C4 174.42(13)
N1 C4 C5 O1 180.00(13)
C3 C4 C5 O1 -1.4(2)
N1 C4 C5 C6 -0.5(2)
C3 C4 C5 C6 178.08(16)
C9 N2 C6 C7 0.45(17)
B1 N2 C6 C7 179.54(14)
C9 N2 C6 C5 -177.10(14)
B1 N2 C6 C5 2.0(2)
O1 C5 C6 N2 178.03(14)
C4 C5 C6 N2 -1.4(2)
O1 C5 C6 C7 1.3(3)
C4 C5 C6 C7 -178.12(17)
N2 C6 C7 C8 -0.46(18)
C5 C6 C7 C8 176.48(18)
C6 C7 C8 C9 0.3(2)
C6 N2 C9 C8 -0.26(19)
B1 N2 C9 C8 -179.41(14)
C7 C8 C9 N2 0.0(2)
C5 O1 C10 C11 -173.65(14)
C15 N3 C12 C13 0.65(18)
B2 N3 C12 C13 174.81(15)
N3 C12 C13 C14 -0.61(19)
C12 C13 C14 C15 0.32(18)
C12 N3 C15 C14 -0.44(17)
B2 N3 C15 C14 -174.92(14)
C12 N3 C15 C16 -176.96(14)
B2 N3 C15 C16 8.6(2)
C13 C14 C15 N3 0.07(18)
C13 C14 C15 C16 176.18(16)
C21 O2 C16 C17 -3.6(2)
C21 O2 C16 C15 176.92(13)
N3 C15 C16 O2 -175.27(13)
C14 C15 C16 O2 9.0(2)
N3 C15 C16 C17 5.2(2)
C14 C15 C16 C17 -170.52(15)
C20 N4 C17 C16 177.74(13)
B2 N4 C17 C16 -8.7(2)
C20 N4 C17 C18 0.03(17)
B2 N4 C17 C18 173.60(14)
O2 C16 C17 N4 175.41(14)
C15 C16 C17 N4 -5.1(2)
O2 C16 C17 C18 -7.7(3)
C15 C16 C17 C18 171.79(17)
N4 C17 C18 C19 -0.11(17)
C16 C17 C18 C19 -177.22(17)
C17 C18 C19 C20 0.14(18)
C17 N4 C20 C19 0.05(18)
B2 N4 C20 C19 -173.63(14)
C18 C19 C20 N4 -0.12(19)
C16 O2 C21 C22 -167.43(13)
